data_4028800
loop_
_publ_author_name
'Weijun Fu'
'Fengjuan Xu'
'Yuqin Fu'
'Mei Zhu'
'Jiaqi Yu'
'Chen Xu'
'Dapeng Zou'

_publ_section_title
;
 Synthesis of 3,3-Disubstituted Oxindoles by Visible-Light-Mediated
 Radical Reactions of Aryl Diazonium Salts with N-Arylacrylamides
;
_journal_name_full 'Journal of Organic Chemistry'
_journal_page_first 12202
_journal_page_last 12206
_journal_paper_doi 10.1021/jo401894b
_journal_volume 78
_journal_year 2013
_chemical_formula_sum 'C17 H17 N O'
_chemical_formula_weight 251.32
_chemical_name_systematic
;

 ?

;
_space_group_IT_number 15
_symmetry_cell_setting monoclinic
_symmetry_space_group_name_Hall '-C 2yc'
_symmetry_space_group_name_H-M 'C 1 2/c 1'
_atom_sites_solution_hydrogens geom
_atom_sites_solution_primary direct
_atom_sites_solution_secondary difmap
_audit_creation_method SHELXL-97
_cell_angle_alpha 90.00
_cell_angle_beta 106.781(15)
_cell_angle_gamma 90.00
_cell_formula_units_Z 8
_cell_length_a 13.794(17)
_cell_length_b 13.183(17)
_cell_length_c 16.18(2)
_cell_measurement_reflns_used 878
_cell_measurement_temperature 296(2)
_cell_measurement_theta_max 20.01
_cell_measurement_theta_min 2.63
_cell_volume 2817(6)
_computing_cell_refinement 'Bruker SMART'
_computing_data_collection 'Bruker SMART'
_computing_data_reduction 'Bruker SAINT'
_computing_molecular_graphics 'Bruker SHELXTL'
_computing_publication_material 'Bruker SHELXTL'
_computing_structure_refinement 'SHELXL-97 (Sheldrick, 1997)'
_computing_structure_solution 'SHELXS-97 (Sheldrick, 1990)'
_diffrn_ambient_temperature 296(2)
_diffrn_measured_fraction_theta_full 0.979
_diffrn_measured_fraction_theta_max 0.979
_diffrn_measurement_device_type 'CCD area detector'
_diffrn_measurement_method 'phi and omega scans'
_diffrn_radiation_monochromator graphite
_diffrn_radiation_source 'fine-focus sealed tube'
_diffrn_radiation_type MoK\a
_diffrn_radiation_wavelength 0.71073
_diffrn_reflns_av_R_equivalents 0.0488
_diffrn_reflns_av_sigmaI/netI 0.0603
_diffrn_reflns_limit_h_max 14
_diffrn_reflns_limit_h_min -16
_diffrn_reflns_limit_k_max 15
_diffrn_reflns_limit_k_min -15
_diffrn_reflns_limit_l_max 19
_diffrn_reflns_limit_l_min -16
_diffrn_reflns_number 6988
_diffrn_reflns_theta_full 25.50
_diffrn_reflns_theta_max 25.50
_diffrn_reflns_theta_min 2.63
_diffrn_standards_decay_% 0
_diffrn_standards_interval_count 0
_diffrn_standards_interval_time 0
_diffrn_standards_number 0
_exptl_absorpt_coefficient_mu 0.073
_exptl_absorpt_correction_T_max 0.9812
_exptl_absorpt_correction_T_min 0.9706
_exptl_absorpt_correction_type multi-scan
_exptl_absorpt_process_details sadabs
_exptl_crystal_colour colourless
_exptl_crystal_density_diffrn 1.185
_exptl_crystal_description block
_exptl_crystal_F_000 1072
_exptl_crystal_size_max 0.41
_exptl_crystal_size_mid 0.35
_exptl_crystal_size_min 0.26
_refine_diff_density_max 0.177
_refine_diff_density_min -0.172
_refine_diff_density_rms 0.046
_refine_ls_extinction_method none
_refine_ls_goodness_of_fit_ref 0.964
_refine_ls_hydrogen_treatment constr
_refine_ls_matrix_type full
_refine_ls_number_parameters 174
_refine_ls_number_reflns 2577
_refine_ls_number_restraints 0
_refine_ls_restrained_S_all 0.964
_refine_ls_R_factor_all 0.1325
_refine_ls_R_factor_gt 0.0578
_refine_ls_shift/su_max 0.000
_refine_ls_shift/su_mean 0.000
_refine_ls_structure_factor_coef Fsqd
_refine_ls_weighting_details 'calc w=1/[\s^2^(Fo^2^)+(0.0928P)^2^+0.0000P] where P=(Fo^2^+2Fc^2^)/3'
_refine_ls_weighting_scheme calc
_refine_ls_wR_factor_gt 0.1458
_refine_ls_wR_factor_ref 0.1881
_reflns_number_gt 1241
_reflns_number_total 2577
_reflns_threshold_expression >2sigma(I)
_cod_data_source_file jo401894b_si_002.cif
_cod_data_source_block a
_cod_database_code 4028800

loop_
_symmetry_equiv_pos_as_xyz
'x, y, z'
'-x, y, -z+1/2'
'x+1/2, y+1/2, z'
'-x+1/2, y+1/2, -z+1/2'
'-x, -y, -z'
'x, -y, z-1/2'
'-x+1/2, -y+1/2, -z'
'x+1/2, -y+1/2, z-1/2'

loop_
_atom_site_label
_atom_site_type_symbol
_atom_site_fract_x
_atom_site_fract_y
_atom_site_fract_z
_atom_site_U_iso_or_equiv
_atom_site_adp_type
_atom_site_occupancy
_atom_site_symmetry_multiplicity
_atom_site_calc_flag
_atom_site_refinement_flags
N1 N 0.14328(18) 0.77195(16) 0.33676(15) 0.0656(7) Uani 1 1 d .
O1 O 0.16881(19) 0.82335(19) 0.20894(16) 0.1070(8) Uani 1 1 d .
C1 C 0.3924(2) 0.6654(2) 0.3126(2) 0.0721(8) Uani 1 1 d .
C2 C 0.4485(3) 0.5958(3) 0.3710(3) 0.0898(10) Uani 1 1 d .
H2 H 0.4292 0.5280 0.3659 0.108 Uiso 1 1 calc R
C3 C 0.5316(3) 0.6243(3) 0.4362(3) 0.1050(12) Uani 1 1 d .
H3 H 0.5675 0.5764 0.4754 0.126 Uiso 1 1 calc R
C4 C 0.5619(3) 0.7242(4) 0.4433(3) 0.1053(12) Uani 1 1 d .
H4 H 0.6189 0.7439 0.4869 0.126 Uiso 1 1 calc R
C5 C 0.5072(4) 0.7953(3) 0.3854(3) 0.1043(12) Uani 1 1 d .
H5 H 0.5271 0.8630 0.3901 0.125 Uiso 1 1 calc R
C6 C 0.4238(3) 0.7650(3) 0.3213(2) 0.0878(10) Uani 1 1 d .
H6 H 0.3872 0.8130 0.2826 0.105 Uiso 1 1 calc R
C7 C 0.3013(3) 0.6320(3) 0.2407(2) 0.0863(10) Uani 1 1 d .
H7A H 0.3094 0.5608 0.2291 0.104 Uiso 1 1 calc R
H7B H 0.3006 0.6695 0.1890 0.104 Uiso 1 1 calc R
C8 C 0.1986(2) 0.6458(2) 0.25782(17) 0.0677(8) Uani 1 1 d .
C9 C 0.1706(2) 0.7582(2) 0.2635(2) 0.0728(9) Uani 1 1 d .
C10 C 0.1576(2) 0.6829(2) 0.38597(17) 0.0575(7) Uani 1 1 d .
C11 C 0.1918(2) 0.6059(2) 0.34320(17) 0.0597(7) Uani 1 1 d .
C12 C 0.1393(2) 0.6689(3) 0.46422(19) 0.0794(9) Uani 1 1 d .
H12 H 0.1152 0.7215 0.4912 0.095 Uiso 1 1 calc R
C13 C 0.1577(3) 0.5752(3) 0.5009(2) 0.0963(11) Uani 1 1 d .
H13 H 0.1462 0.5641 0.5541 0.116 Uiso 1 1 calc R
C14 C 0.1926(3) 0.4968(3) 0.4617(2) 0.0918(11) Uani 1 1 d .
H14 H 0.2042 0.4338 0.4886 0.110 Uiso 1 1 calc R
C15 C 0.2110(2) 0.5102(2) 0.3814(2) 0.0783(9) Uani 1 1 d .
H15 H 0.2350 0.4574 0.3547 0.094 Uiso 1 1 calc R
C16 C 0.1144(3) 0.5976(3) 0.18293(19) 0.1028(12) Uani 1 1 d .
H16A H 0.1280 0.5267 0.1791 0.154 Uiso 1 1 calc R
H16B H 0.1131 0.6304 0.1296 0.154 Uiso 1 1 calc R
H16C H 0.0500 0.6060 0.1938 0.154 Uiso 1 1 calc R
C17 C 0.1021(3) 0.8659(2) 0.3593(2) 0.0892(11) Uani 1 1 d .
H17A H 0.0999 0.9160 0.3157 0.134 Uiso 1 1 calc R
H17B H 0.1442 0.8898 0.4139 0.134 Uiso 1 1 calc R
H17C H 0.0348 0.8541 0.3632 0.134 Uiso 1 1 calc R

loop_
_atom_site_aniso_label
_atom_site_aniso_U_11
_atom_site_aniso_U_22
_atom_site_aniso_U_33
_atom_site_aniso_U_23
_atom_site_aniso_U_13
_atom_site_aniso_U_12
N1 0.0634(17) 0.0658(15) 0.0733(16) -0.0044(12) 0.0286(13) 0.0052(12)
O1 0.110(2) 0.1152(18) 0.1067(18) 0.0417(15) 0.0495(15) 0.0195(15)
C1 0.067(2) 0.083(2) 0.083(2) -0.0037(18) 0.0473(18) 0.0088(18)
C2 0.066(2) 0.087(2) 0.119(3) -0.005(2) 0.030(2) 0.0098(19)
C3 0.074(3) 0.120(3) 0.122(3) 0.011(3) 0.031(3) 0.010(2)
C4 0.068(3) 0.138(4) 0.115(3) -0.026(3) 0.034(2) -0.006(3)
C5 0.089(3) 0.096(3) 0.139(4) -0.012(3) 0.051(3) -0.013(2)
C6 0.081(3) 0.092(3) 0.105(3) 0.009(2) 0.050(2) 0.006(2)
C7 0.088(3) 0.107(3) 0.074(2) -0.0167(18) 0.039(2) 0.0089(19)
C8 0.066(2) 0.085(2) 0.0552(17) -0.0109(14) 0.0226(15) 0.0048(15)
C9 0.065(2) 0.086(2) 0.073(2) 0.0125(17) 0.0277(17) 0.0026(16)
C10 0.0516(19) 0.0642(17) 0.0591(17) -0.0070(14) 0.0201(14) -0.0072(13)
C11 0.0521(18) 0.0641(17) 0.0610(17) -0.0068(14) 0.0134(14) -0.0044(13)
C12 0.078(2) 0.100(2) 0.066(2) -0.0017(18) 0.0300(17) -0.0040(19)
C13 0.095(3) 0.119(3) 0.079(2) 0.011(2) 0.032(2) -0.011(2)
C14 0.092(3) 0.083(2) 0.094(3) 0.028(2) 0.017(2) -0.016(2)
C15 0.067(2) 0.071(2) 0.091(2) -0.0070(17) 0.0126(18) -0.0047(15)
C16 0.095(3) 0.135(3) 0.071(2) -0.022(2) 0.012(2) -0.001(2)
C17 0.082(3) 0.075(2) 0.110(3) -0.0181(18) 0.027(2) 0.0099(17)

loop_
_atom_type_symbol
_atom_type_description
_atom_type_scat_dispersion_real
_atom_type_scat_dispersion_imag
_atom_type_scat_source
C C 0.0033 0.0016 'International Tables Vol C Tables 4.2.6.8 and 6.1.1.4'
H H 0.0000 0.0000 'International Tables Vol C Tables 4.2.6.8 and 6.1.1.4'
N N 0.0061 0.0033 'International Tables Vol C Tables 4.2.6.8 and 6.1.1.4'
O O 0.0106 0.0060 'International Tables Vol C Tables 4.2.6.8 and 6.1.1.4'

loop_
_geom_angle_atom_site_label_1
_geom_angle_atom_site_label_2
_geom_angle_atom_site_label_3
_geom_angle
C9 N1 C10 110.9(2)
C9 N1 C17 124.2(2)
C10 N1 C17 125.0(3)
C6 C1 C2 117.7(3)
C6 C1 C7 121.6(3)
C2 C1 C7 120.7(3)
C3 C2 C1 121.7(3)
C3 C2 H2 119.2
C1 C2 H2 119.2
C2 C3 C4 119.6(4)
C2 C3 H3 120.2
C4 C3 H3 120.2
C3 C4 C5 119.9(4)
C3 C4 H4 120.0
C5 C4 H4 120.0
C6 C5 C4 119.3(4)
C6 C5 H5 120.3
C4 C5 H5 120.3
C5 C6 C1 121.8(3)
C5 C6 H6 119.1
C1 C6 H6 119.1
C1 C7 C8 115.7(2)
C1 C7 H7A 108.4
C8 C7 H7A 108.4
C1 C7 H7B 108.4
C8 C7 H7B 108.4
H7A C7 H7B 107.4
C11 C8 C7 115.4(2)
C11 C8 C9 101.4(2)
C7 C8 C9 112.7(3)
C11 C8 C16 110.1(3)
C7 C8 C16 109.5(2)
C9 C8 C16 107.2(3)
O1 C9 N1 125.6(3)
O1 C9 C8 125.7(3)
N1 C9 C8 108.6(2)
C12 C10 C11 122.8(3)
C12 C10 N1 127.2(3)
C11 C10 N1 110.0(2)
C10 C11 C15 119.3(3)
C10 C11 C8 108.8(2)
C15 C11 C8 131.9(3)
C13 C12 C10 117.6(3)
C13 C12 H12 121.2
C10 C12 H12 121.2
C12 C13 C14 121.9(3)
C12 C13 H13 119.1
C14 C13 H13 119.1
C13 C14 C15 120.9(3)
C13 C14 H14 119.5
C15 C14 H14 119.5
C11 C15 C14 117.5(3)
C11 C15 H15 121.2
C14 C15 H15 121.2
C8 C16 H16A 109.5
C8 C16 H16B 109.5
H16A C16 H16B 109.5
C8 C16 H16C 109.5
H16A C16 H16C 109.5
H16B C16 H16C 109.5
N1 C17 H17A 109.5
N1 C17 H17B 109.5
H17A C17 H17B 109.5
N1 C17 H17C 109.5
H17A C17 H17C 109.5
H17B C17 H17C 109.5

loop_
_geom_bond_atom_site_label_1
_geom_bond_atom_site_label_2
_geom_bond_distance
N1 C9 1.356(4)
N1 C10 1.400(3)
N1 C17 1.453(4)
O1 C9 1.227(4)
C1 C6 1.378(5)
C1 C2 1.383(4)
C1 C7 1.510(4)
C2 C3 1.367(5)
C2 H2 0.9300
C3 C4 1.376(5)
C3 H3 0.9300
C4 C5 1.384(5)
C4 H4 0.9300
C5 C6 1.368(5)
C5 H5 0.9300
C6 H6 0.9300
C7 C8 1.532(5)
C7 H7A 0.9700
C7 H7B 0.9700
C8 C11 1.506(4)
C8 C9 1.540(5)
C8 C16 1.552(4)
C10 C12 1.373(4)
C10 C11 1.386(4)
C11 C15 1.396(4)
C12 C13 1.362(5)
C12 H12 0.9300
C13 C14 1.371(5)
C13 H13 0.9300
C14 C15 1.405(5)
C14 H14 0.9300
C15 H15 0.9300
C16 H16A 0.9600
C16 H16B 0.9600
C16 H16C 0.9600
C17 H17A 0.9600
C17 H17B 0.9600
C17 H17C 0.9600

loop_
_geom_torsion_atom_site_label_1
_geom_torsion_atom_site_label_2
_geom_torsion_atom_site_label_3
_geom_torsion_atom_site_label_4
_geom_torsion
C6 C1 C2 C3 0.8(5)
C7 C1 C2 C3 179.5(3)
C1 C2 C3 C4 -1.2(5)
C2 C3 C4 C5 1.0(6)
C3 C4 C5 C6 -0.3(6)
C4 C5 C6 C1 -0.1(5)
C2 C1 C6 C5 -0.1(5)
C7 C1 C6 C5 -178.8(3)
C6 C1 C7 C8 -84.0(4)
C2 C1 C7 C8 97.3(3)
C1 C7 C8 C11 -49.1(4)
C1 C7 C8 C9 66.8(4)
C1 C7 C8 C16 -173.9(3)
C10 N1 C9 O1 -178.1(3)
C17 N1 C9 O1 3.6(5)
C10 N1 C9 C8 5.0(3)
C17 N1 C9 C8 -173.4(3)
C11 C8 C9 O1 177.6(3)
C7 C8 C9 O1 53.6(4)
C16 C8 C9 O1 -67.0(4)
C11 C8 C9 N1 -5.5(3)
C7 C8 C9 N1 -129.5(3)
C16 C8 C9 N1 110.0(3)
C9 N1 C10 C12 179.2(3)
C17 N1 C10 C12 -2.5(4)
C9 N1 C10 C11 -2.3(3)
C17 N1 C10 C11 176.0(3)
C12 C10 C11 C15 -1.5(4)
N1 C10 C11 C15 180.0(2)
C12 C10 C11 C8 177.1(3)
N1 C10 C11 C8 -1.5(3)
C7 C8 C11 C10 126.3(3)
C9 C8 C11 C10 4.1(3)
C16 C8 C11 C10 -109.2(3)
C7 C8 C11 C15 -55.4(4)
C9 C8 C11 C15 -177.6(3)
C16 C8 C11 C15 69.1(4)
C11 C10 C12 C13 1.1(5)
N1 C10 C12 C13 179.4(3)
C10 C12 C13 C14 -0.4(5)
C12 C13 C14 C15 0.1(6)
C10 C11 C15 C14 1.0(4)
C8 C11 C15 C14 -177.1(3)
C13 C14 C15 C11 -0.4(5)
